data_7048181
loop_
_publ_author_name
'Wang, Chen-Xue'
'Xia, Yu-Pei'
'Yao, Zhao-Quan'
'Xu, Jialiang'
'Chang, Ze'
'Bu, Xian-He'

_publ_section_title
;
 Two luminescent coordination polymers as highly selective and sensitive
 chemosensors for Cr<sup>VI</sup>-anions in aqueous medium.
;
_journal_issue 2
_journal_name_full 'Dalton transactions (Cambridge, England : 2003)'
_journal_page_first 387
_journal_page_last 394
_journal_paper_doi 10.1039/c8dt04230f
_journal_volume 48
_journal_year 2019
_chemical_formula_moiety 'C20 H18 N6 O12 Zn2, H2 O'
_chemical_formula_sum 'C20 H20 N6 O13 Zn2'
_chemical_formula_weight 683.16
_space_group_crystal_system monoclinic
_space_group_IT_number 15
_space_group_name_Hall '-I 2ya'
_space_group_name_H-M_alt 'I 1 2/a 1'
_symmetry_space_group_name_Hall '-I 2ya'
_symmetry_space_group_name_H-M 'I 1 2/a 1'
_atom_sites_solution_hydrogens mixed
_atom_sites_solution_primary dual
_audit_creation_date 2018-05-13
_audit_creation_method
;
Olex2 1.2-beta
(compiled 2018.03.09 svn.r3491 for OlexSys, GUI svn.r5479)
;
_audit_update_record
;
2018-05-13 deposited with the CCDC.
2018-11-20 downloaded from the CCDC.
;
_cell_angle_alpha 90
_cell_angle_beta 98.2860(10)
_cell_angle_gamma 90
_cell_formula_units_Z 4
_cell_length_a 16.3819(2)
_cell_length_b 10.7728(2)
_cell_length_c 13.4974(2)
_cell_measurement_reflns_used 4762
_cell_measurement_temperature 298.69(11)
_cell_measurement_theta_max 73.7550
_cell_measurement_theta_min 5.4690
_cell_volume 2357.14(6)
_computing_cell_refinement 'CrysAlisPro 1.171.39.28b (Rigaku OD, 2015)'
_computing_data_collection 'CrysAlisPro 1.171.39.28b (Rigaku OD, 2015)'
_computing_data_reduction 'CrysAlisPro 1.171.39.28b (Rigaku OD, 2015)'
_computing_molecular_graphics 'Olex2 (Dolomanov et al., 2009)'
_computing_publication_material 'Olex2 (Dolomanov et al., 2009)'
_computing_structure_refinement 'ShelXL (Sheldrick, 2015)'
_computing_structure_solution 'ShelXT (Sheldrick, 2015)'
_diffrn_ambient_environment air
_diffrn_ambient_temperature 298.69(11)
_diffrn_detector 'CCD plate'
_diffrn_measured_fraction_theta_full 0.999
_diffrn_measured_fraction_theta_max 0.997
_diffrn_measurement_details
;
List of Runs (angles in degrees, time in seconds):

  # Type    Start    End  Width  t~exp~   \w     \q     \k     \f   Frames
#--------------------------------------------------------------------------
  1  \w     49.00  83.00   0.50    0.50    --    0.00  38.00 -30.00   68
  2  \w    -89.00  -6.00   0.50    0.50    --    0.00 -57.00  90.00  166
  3  \w    -28.00  14.00   0.50    0.50    --    0.00  77.00-120.00   84
  4  \w     15.00  42.00   0.50    0.50    --    0.00  38.00 -30.00   54
  5  \w     14.00 122.00   0.50    0.73    --   95.80 -82.00 120.00  216
  6  \w      9.00 122.00   0.50    0.73    --   95.80 -61.00 150.00  226
  7  \w     64.00 174.00   0.50    0.73    --   95.80  77.00  30.00  220
  8  \w     45.00  70.00   0.50    0.73    --   95.80 -82.00 150.00   50
  9  \w    100.00 125.00   0.50    0.73    --   95.80 -82.00 150.00   50
 10  \w     68.00 104.00   0.50    0.73    --   95.80 -82.00  90.00   72
 11  \w      8.00  34.00   0.50    0.73    --   95.80 -82.00 150.00   52
 12  \w     91.00 158.00   0.50    0.73    --   95.80  61.00 -90.00  134
 13  \w     87.00 176.00   0.50    0.73    --   95.80  61.00 -30.00  178
;
_diffrn_measurement_device 'four-circle diffractometer'
_diffrn_measurement_device_type 'XtaLAB AFC12 (RINC): Kappa single'
_diffrn_measurement_method '\w scans'
_diffrn_orient_matrix_type 'CrysAlisPro convention (1999,Acta A55,543-557)'
_diffrn_orient_matrix_UB_11 0.0129406000
_diffrn_orient_matrix_UB_12 0.1404236000
_diffrn_orient_matrix_UB_13 -0.0123868000
_diffrn_orient_matrix_UB_21 -0.0918759000
_diffrn_orient_matrix_UB_22 0.0147224000
_diffrn_orient_matrix_UB_23 -0.0428111000
_diffrn_orient_matrix_UB_31 -0.0205895000
_diffrn_orient_matrix_UB_32 0.0223318000
_diffrn_orient_matrix_UB_33 0.1064264000
_diffrn_radiation_monochromator graphite
_diffrn_radiation_probe x-ray
_diffrn_radiation_type CuK\a
_diffrn_radiation_wavelength 1.54184
_diffrn_reflns_av_R_equivalents 0.0198
_diffrn_reflns_av_unetI/netI 0.0232
_diffrn_reflns_Laue_measured_fraction_full 0.999
_diffrn_reflns_Laue_measured_fraction_max 0.997
_diffrn_reflns_limit_h_max 17
_diffrn_reflns_limit_h_min -19
_diffrn_reflns_limit_k_max 6
_diffrn_reflns_limit_k_min -12
_diffrn_reflns_limit_l_max 16
_diffrn_reflns_limit_l_min -13
_diffrn_reflns_number 6598
_diffrn_reflns_point_group_measured_fraction_full 0.999
_diffrn_reflns_point_group_measured_fraction_max 0.997
_diffrn_reflns_theta_full 67.684
_diffrn_reflns_theta_max 68.235
_diffrn_reflns_theta_min 4.929
_diffrn_source 'fine-focus sealed X-ray tube'
_diffrn_source_type 'Enhance (Cu) X-ray Source'
_exptl_absorpt_coefficient_mu 3.289
_exptl_absorpt_correction_T_max 1.00000
_exptl_absorpt_correction_T_min 0.95370
_exptl_absorpt_correction_type multi-scan
_exptl_absorpt_process_details
;
CrysAlisPro 1.171.39.28b (Rigaku Oxford Diffraction, 2015)
Empirical absorption correction using spherical harmonics,
 implemented in SCALE3 ABSPACK scaling algorithm.
;
_exptl_crystal_colour 'clear light colourless'
_exptl_crystal_colour_lustre clear
_exptl_crystal_colour_modifier light
_exptl_crystal_colour_primary colourless
_exptl_crystal_density_diffrn 1.925
_exptl_crystal_description needle
_exptl_crystal_F_000 1384
_exptl_crystal_size_max 0.27
_exptl_crystal_size_mid 0.24
_exptl_crystal_size_min 0.22
_refine_diff_density_max 0.247
_refine_diff_density_min -0.336
_refine_diff_density_rms 0.063
_refine_ls_extinction_method none
_refine_ls_goodness_of_fit_ref 1.041
_refine_ls_hydrogen_treatment constr
_refine_ls_matrix_type full
_refine_ls_number_parameters 195
_refine_ls_number_reflns 2157
_refine_ls_number_restraints 0
_refine_ls_restrained_S_all 1.041
_refine_ls_R_factor_all 0.0301
_refine_ls_R_factor_gt 0.0285
_refine_ls_shift/su_max 0.000
_refine_ls_shift/su_mean 0.000
_refine_ls_structure_factor_coef Fsqd
_refine_ls_weighting_details 'w=1/[\s^2^(Fo^2^)+(0.0323P)^2^+5.6214P] where P=(Fo^2^+2Fc^2^)/3'
_refine_ls_weighting_scheme calc
_refine_ls_wR_factor_gt 0.0759
_refine_ls_wR_factor_ref 0.0770
_reflns_Friedel_coverage 0.000
_reflns_number_gt 2008
_reflns_number_total 2157
_reflns_threshold_expression 'I > 2\s(I)'
_cod_data_source_file c8dt04230f2.cif
_cod_data_source_block WCX-2
_cod_depositor_comments 'Adding full bibliography for 7048180--7048181.cif.'
_cod_database_code 7048181
_shelx_shelxl_version_number 2018/3
_shelx_space_group_comment
;
The symmetry employed for this shelxl refinement is uniquely defined
by the following loop, which should always be used as a source of
symmetry information in preference to the above space-group names.
They are only intended as comments.
;
_shelx_estimated_absorpt_t_max 0.531
_shelx_estimated_absorpt_t_min 0.470
_reflns_odcompleteness_completeness 99.91
_reflns_odcompleteness_iscentric 1
_reflns_odcompleteness_theta 66.97
_olex2_refinement_description
;
1. Fixed Uiso
 At 1.2 times of:
  All C(H) groups
 At 1.5 times of:
  All O(H,H) groups
2. Others
 Fixed Sof: O7(0.5) H7A(0.5) H7B(0.5)
3.a Free rotating group:
 O7(H7A,H7B)
3.b Rotating group:
 O5(H5A,H5B), O6(H6A,H6B)
3.c Aromatic/amide H refined with riding coordinates:
 C1(H1), C2(H2), C4(H4), C6(H6), C8(H8)
;
_olex2_submission_special_instructions 'No special instructions were received'
_oxdiff_exptl_absorpt_empirical_details
;
Empirical correction (ABSPACK) includes:
- Absorption correction using spherical harmonics
- Frame scaling
;
_oxdiff_exptl_absorpt_empirical_full_max 1.111
_oxdiff_exptl_absorpt_empirical_full_min 0.930

loop_
_space_group_symop_operation_xyz
'x, y, z'
'-x+1/2, y, -z'
'x+1/2, y+1/2, z+1/2'
'-x+1, y+1/2, -z+1/2'
'-x, -y, -z'
'x-1/2, -y, z'
'-x+1/2, -y+1/2, -z+1/2'
'x, -y+1/2, z+1/2'

loop_
_atom_site_label
_atom_site_type_symbol
_atom_site_fract_x
_atom_site_fract_y
_atom_site_fract_z
_atom_site_U_iso_or_equiv
_atom_site_adp_type
_atom_site_occupancy
_atom_site_site_symmetry_order
_atom_site_calc_flag
_atom_site_refinement_flags_posn
_atom_site_refinement_flags_occupancy
_atom_site_disorder_assembly
_atom_site_disorder_group
Zn1 Zn 0.06861(2) -0.12910(3) 0.36753(2) 0.02736(13) Uani 1 1 d . . . .
O1 O 0.48293(10) 0.29532(17) 0.38158(16) 0.0427(5) Uani 1 1 d . . . .
O2 O 0.43872(10) 0.10449(16) 0.36155(14) 0.0358(4) Uani 1 1 d . . . .
O3 O 0.05498(10) 0.16789(17) 0.38170(15) 0.0412(5) Uani 1 1 d . . . .
O4 O 0.14328(10) 0.01519(15) 0.36434(14) 0.0354(4) Uani 1 1 d . . . .
O5 O 0.04589(12) -0.14269(19) 0.20601(15) 0.0466(5) Uani 1 1 d . . . .
H5A H 0.020894 -0.214253 0.185878 0.070 Uiso 1 1 d GR . . .
H5B H 0.093044 -0.148014 0.179490 0.070 Uiso 1 1 d GR . . .
O6 O 0.08074(11) -0.10982(16) 0.52841(13) 0.0353(4) Uani 1 1 d . . . .
H6A H 0.034797 -0.133402 0.552274 0.053 Uiso 1 1 d GR . . .
H6B H 0.084733 -0.029938 0.546903 0.053 Uiso 1 1 d GR . . .
N1 N 0.22393(11) 0.56021(17) 0.36926(14) 0.0242(4) Uani 1 1 d . . . .
N2 N 0.28534(13) 0.64600(19) 0.37873(19) 0.0378(5) Uani 1 1 d . . . .
N3 N 0.16220(12) 0.73812(17) 0.36894(16) 0.0297(4) Uani 1 1 d . . . .
C1 C 0.24505(15) 0.7508(2) 0.3786(2) 0.0355(6) Uani 1 1 d . . . .
H1 H 0.271201 0.827640 0.384670 0.043 Uiso 1 1 calc R . . .
C2 C 0.15138(15) 0.6165(2) 0.3631(2) 0.0335(6) Uani 1 1 d . . . .
H2 H 0.100549 0.576538 0.355716 0.040 Uiso 1 1 calc R . . .
C3 C 0.24180(13) 0.42913(19) 0.37093(15) 0.0212(4) Uani 1 1 d . . . .
C4 C 0.32213(13) 0.3898(2) 0.37112(16) 0.0233(4) Uani 1 1 d . . . .
H4 H 0.364569 0.447036 0.370529 0.028 Uiso 1 1 calc R . . .
C5 C 0.33832(13) 0.2628(2) 0.37222(16) 0.0225(4) Uani 1 1 d . . . .
C6 C 0.27464(13) 0.1784(2) 0.37202(16) 0.0224(4) Uani 1 1 d . . . .
H6 H 0.285742 0.093741 0.371323 0.027 Uiso 1 1 calc R . . .
C7 C 0.19411(13) 0.2191(2) 0.37284(15) 0.0214(4) Uani 1 1 d . . . .
C8 C 0.17815(13) 0.3457(2) 0.37342(16) 0.0228(4) Uani 1 1 d . . . .
H8 H 0.124816 0.374127 0.375467 0.027 Uiso 1 1 calc R . . .
C9 C 0.42515(14) 0.2192(2) 0.37230(17) 0.0284(5) Uani 1 1 d . . . .
C10 C 0.12463(14) 0.1280(2) 0.37315(17) 0.0255(5) Uani 1 1 d . . . .
O7 O 0.0038(6) 0.4672(6) 0.4633(6) 0.100(2) Uani 0.5 1 d . P A -1
H7A H 0.049110 0.460767 0.502432 0.151 Uiso 0.5 1 d G P A -1
H7B H -0.002432 0.541641 0.442650 0.151 Uiso 0.5 1 d G P A -1

loop_
_atom_site_aniso_label
_atom_site_aniso_U_11
_atom_site_aniso_U_22
_atom_site_aniso_U_33
_atom_site_aniso_U_23
_atom_site_aniso_U_13
_atom_site_aniso_U_12
Zn1 0.01831(18) 0.01602(18) 0.0486(2) -0.00145(12) 0.00774(13) -0.00074(11)
O1 0.0206(8) 0.0320(10) 0.0770(13) 0.0023(9) 0.0120(8) -0.0007(7)
O2 0.0280(9) 0.0252(9) 0.0551(11) 0.0023(8) 0.0096(8) 0.0106(7)
O3 0.0243(9) 0.0288(10) 0.0730(13) 0.0064(9) 0.0154(8) -0.0026(7)
O4 0.0285(9) 0.0174(8) 0.0611(11) -0.0008(7) 0.0097(8) -0.0047(7)
O5 0.0361(10) 0.0482(12) 0.0559(12) -0.0129(9) 0.0077(9) -0.0062(9)
O6 0.0294(9) 0.0294(9) 0.0486(10) -0.0035(8) 0.0109(7) -0.0024(7)
N1 0.0193(9) 0.0146(9) 0.0392(10) -0.0023(7) 0.0055(7) -0.0007(7)
N2 0.0216(10) 0.0180(10) 0.0736(15) -0.0054(10) 0.0063(10) -0.0018(8)
N3 0.0234(10) 0.0163(9) 0.0503(12) -0.0019(8) 0.0083(8) 0.0013(7)
C1 0.0254(12) 0.0180(11) 0.0632(17) -0.0046(11) 0.0066(11) -0.0031(9)
C2 0.0209(11) 0.0176(11) 0.0626(16) -0.0007(10) 0.0087(11) 0.0010(9)
C3 0.0236(11) 0.0131(10) 0.0271(10) -0.0013(8) 0.0039(8) 0.0027(8)
C4 0.0190(10) 0.0192(11) 0.0322(11) 0.0003(9) 0.0053(8) -0.0020(8)
C5 0.0191(10) 0.0204(11) 0.0287(11) 0.0016(8) 0.0059(8) 0.0018(8)
C6 0.0250(11) 0.0148(10) 0.0279(10) 0.0017(8) 0.0049(8) 0.0028(8)
C7 0.0213(10) 0.0177(10) 0.0255(10) -0.0001(8) 0.0045(8) -0.0017(8)
C8 0.0179(10) 0.0190(10) 0.0318(11) -0.0013(9) 0.0047(8) 0.0014(8)
C9 0.0231(11) 0.0257(12) 0.0370(12) 0.0034(9) 0.0067(9) 0.0041(9)
C10 0.0228(11) 0.0209(11) 0.0334(12) 0.0022(9) 0.0056(9) -0.0024(9)
O7 0.120(6) 0.076(5) 0.100(5) 0.001(3) -0.004(4) 0.015(4)

loop_
_atom_type_symbol
_atom_type_description
_atom_type_scat_dispersion_real
_atom_type_scat_dispersion_imag
_atom_type_scat_source
C C 0.0181 0.0091 'International Tables Vol C Tables 4.2.6.8 and 6.1.1.4'
H H 0.0000 0.0000 'International Tables Vol C Tables 4.2.6.8 and 6.1.1.4'
N N 0.0311 0.0180 'International Tables Vol C Tables 4.2.6.8 and 6.1.1.4'
O O 0.0492 0.0322 'International Tables Vol C Tables 4.2.6.8 and 6.1.1.4'
Zn Zn -1.5491 0.6778 'International Tables Vol C Tables 4.2.6.8 and 6.1.1.4'

loop_
_geom_angle_atom_site_label_1
_geom_angle_atom_site_label_2
_geom_angle_atom_site_label_3
_geom_angle
_geom_angle_site_symmetry_1
_geom_angle_site_symmetry_3
O1 Zn1 C9 29.15(7) 6 6
O2 Zn1 O1 58.86(6) 6 6
O2 Zn1 O5 86.82(7) 6 .
O2 Zn1 O6 88.44(7) 6 .
O2 Zn1 C9 29.70(7) 6 6
O4 Zn1 O1 176.54(8) . 6
O4 Zn1 O2 121.12(7) . 6
O4 Zn1 O5 92.76(8) . .
O4 Zn1 O6 88.79(7) . .
O4 Zn1 N3 94.73(7) . 1_545
O4 Zn1 C9 150.71(7) . 6
O5 Zn1 O1 90.69(8) . 6
O5 Zn1 C9 88.53(7) . 6
O6 Zn1 O1 87.75(7) . 6
O6 Zn1 O5 175.15(7) . .
O6 Zn1 C9 87.87(7) . 6
N3 Zn1 O1 85.54(7) 1_545 6
N3 Zn1 O2 144.05(7) 1_545 6
N3 Zn1 O5 88.99(8) 1_545 .
N3 Zn1 O6 95.47(7) 1_545 .
N3 Zn1 C9 114.56(7) 1_545 6
C9 O1 Zn1 86.72(14) . 6_655
C9 O2 Zn1 93.73(14) . 6_655
C10 O4 Zn1 126.45(15) . .
N2 N1 C3 121.26(18) . .
C2 N1 N2 109.85(18) . .
C2 N1 C3 128.83(19) . .
C1 N2 N1 102.74(19) . .
C1 N3 Zn1 130.93(16) . 1_565
C2 N3 Zn1 125.73(16) . 1_565
C2 N3 C1 103.3(2) . .
N2 C1 N3 114.3(2) . .
N3 C2 N1 109.8(2) . .
C4 C3 N1 119.42(19) . .
C8 C3 N1 119.06(19) . .
C8 C3 C4 121.51(19) . .
C3 C4 C5 118.7(2) . .
C4 C5 C9 119.2(2) . .
C6 C5 C4 120.2(2) . .
C6 C5 C9 120.6(2) . .
C5 C6 C7 120.5(2) . .
C6 C7 C10 120.89(19) . .
C8 C7 C6 119.3(2) . .
C8 C7 C10 119.84(19) . .
C3 C8 C7 119.7(2) . .
O1 C9 Zn1 64.12(12) . 6_655
O1 C9 O2 120.7(2) . .
O1 C9 C5 120.1(2) . .
O2 C9 Zn1 56.57(12) . 6_655
O2 C9 C5 119.2(2) . .
C5 C9 Zn1 175.68(17) . 6_655
O3 C10 O4 125.5(2) . .
O3 C10 C7 118.8(2) . .
O4 C10 C7 115.74(19) . .

loop_
_geom_bond_atom_site_label_1
_geom_bond_atom_site_label_2
_geom_bond_distance
_geom_bond_site_symmetry_2
Zn1 O1 2.2998(18) 6
Zn1 O2 2.1342(17) 6
Zn1 O4 1.9823(16) .
Zn1 O5 2.163(2) .
Zn1 O6 2.1618(18) .
Zn1 N3 2.0950(19) 1_545
Zn1 C9 2.552(2) 6
O1 C9 1.245(3) .
O2 C9 1.267(3) .
O3 C10 1.240(3) .
O4 C10 1.263(3) .
N1 N2 1.358(3) .
N1 C2 1.326(3) .
N1 C3 1.442(3) .
N2 C1 1.308(3) .
N3 C1 1.351(3) .
N3 C2 1.323(3) .
C3 C4 1.382(3) .
C3 C8 1.381(3) .
C4 C5 1.393(3) .
C5 C6 1.384(3) .
C5 C9 1.498(3) .
C6 C7 1.392(3) .
C7 C8 1.389(3) .
C7 C10 1.503(3) .
